data_1557905
loop_
_publ_author_name
'Okude, Ryo'
'Mori, Genki'
'Yagi, Akiko'
'Itami, Kenichiro'

_publ_section_title
;
 Programmable synthesis of multiply arylated cubanes through C--H
 metalation and arylation
;
_journal_issue 29
_journal_name_full 'Chemical Science'
_journal_page_first 7672
_journal_page_last 7675
_journal_paper_doi 10.1039/D0SC01909G
_journal_volume 11
_journal_year 2020
_chemical_absolute_configuration unk
_chemical_formula_sum 'C32 H40 N2 O2'
_chemical_formula_weight 484.66
_space_group_crystal_system monoclinic
_space_group_IT_number 14
_space_group_name_Hall '-P 2yn'
_space_group_name_H-M_alt 'P 1 21/n 1'
_atom_sites_solution_hydrogens geom
_audit_creation_method SHELXL-2016/6
_audit_update_record
;
2020-03-30 deposited with the CCDC.	2020-04-24 downloaded from the CCDC.
;
_cell_angle_alpha 90
_cell_angle_beta 109.196(4)
_cell_angle_gamma 90
_cell_formula_units_Z 4
_cell_length_a 10.4974(4)
_cell_length_b 24.3000(6)
_cell_length_c 11.3737(4)
_cell_measurement_reflns_used 13383
_cell_measurement_temperature 123(2)
_cell_measurement_theta_max 30.5180
_cell_measurement_theta_min 2.6020
_cell_volume 2739.97(17)
_computing_cell_refinement 'CrysAlisPro 1.171.38.41 (Rigaku OD, 2015)'
_computing_data_collection 'CrysAlisPro 1.171.38.41 (Rigaku OD, 2015)'
_computing_data_reduction 'CrysAlisPro 1.171.38.41 (Rigaku OD, 2015)'
_computing_molecular_graphics 'Yadokari-XG 2009 (Wakita Nemoto et al., 2009)'
_computing_publication_material 'Yadokari-XG 2009 (Wakita,Nemoto et al., 2009)'
_computing_structure_refinement 'SHELXL-2016/6 (Sheldrick, 2016)'
_computing_structure_solution SIR-97
_diffrn_ambient_temperature 123(2)
_diffrn_measured_fraction_theta_full 0.999
_diffrn_measured_fraction_theta_max 0.999
_diffrn_measurement_device_type 'dtrek-CrysAlisPro-abstract goniometer imported rigaku-d*trek images'
_diffrn_measurement_method '\w scans'
_diffrn_radiation_monochromator graphite
_diffrn_radiation_type MoK\a
_diffrn_radiation_wavelength 0.71073
_diffrn_reflns_av_R_equivalents 0.0292
_diffrn_reflns_av_unetI/netI 0.0196
_diffrn_reflns_Laue_measured_fraction_full 0.999
_diffrn_reflns_Laue_measured_fraction_max 0.999
_diffrn_reflns_limit_h_max 12
_diffrn_reflns_limit_h_min -11
_diffrn_reflns_limit_k_max 28
_diffrn_reflns_limit_k_min -28
_diffrn_reflns_limit_l_max 13
_diffrn_reflns_limit_l_min -13
_diffrn_reflns_number 29817
_diffrn_reflns_point_group_measured_fraction_full 0.999
_diffrn_reflns_point_group_measured_fraction_max 0.999
_diffrn_reflns_theta_full 24.998
_diffrn_reflns_theta_max 24.998
_diffrn_reflns_theta_min 2.441
_diffrn_source 'fine-focus sealed X-ray tube'
_exptl_absorpt_coefficient_mu 0.073
_exptl_absorpt_correction_T_max 1.00000
_exptl_absorpt_correction_T_min 0.79595
_exptl_absorpt_correction_type multi-scan
_exptl_absorpt_process_details
;
CrysAlisPro 1.171.38.41 (Rigaku Oxford Diffraction, 2015)
Empirical absorption correction using spherical harmonics,
 implemented in SCALE3 ABSPACK scaling algorithm.
;
_exptl_crystal_colour colorless
_exptl_crystal_density_diffrn 1.175
_exptl_crystal_description block
_exptl_crystal_F_000 1048
_exptl_crystal_size_max 0.1
_exptl_crystal_size_mid 0.05
_exptl_crystal_size_min 0.01
_refine_diff_density_max 0.244
_refine_diff_density_min -0.222
_refine_diff_density_rms 0.032
_refine_ls_extinction_method none
_refine_ls_goodness_of_fit_ref 1.026
_refine_ls_hydrogen_treatment constr
_refine_ls_matrix_type full
_refine_ls_number_parameters 333
_refine_ls_number_reflns 4822
_refine_ls_number_restraints 0
_refine_ls_restrained_S_all 1.026
_refine_ls_R_factor_all 0.0432
_refine_ls_R_factor_gt 0.0347
_refine_ls_shift/su_max 0.000
_refine_ls_shift/su_mean 0.000
_refine_ls_structure_factor_coef Fsqd
_refine_ls_weighting_details 'w=1/[\s^2^(Fo^2^)+(0.0362P)^2^+1.0182P] where P=(Fo^2^+2Fc^2^)/3'
_refine_ls_weighting_scheme calc
_refine_ls_wR_factor_gt 0.0817
_refine_ls_wR_factor_ref 0.0866
_reflns_Friedel_coverage 0.000
_reflns_number_gt 4097
_reflns_number_total 4822
_reflns_threshold_expression 'I > 2\s(I)'
_cod_data_source_file d0sc01909g2.cif
_cod_data_source_block 2k
_cod_depositor_comments
;Adding full bibliography for 1557900--1557907.cif.

 Adding full bibliography for 1557900--1557907.cif.
;
_cod_original_sg_symbol_H-M 'P 21/n'
_cod_database_code 1557905
_shelx_shelxl_version_number 2016/6
_shelx_space_group_comment
;
The symmetry employed for this shelxl refinement is uniquely defined
by the following loop, which should always be used as a source of
symmetry information in preference to the above space-group names.
They are only intended as comments.
;
_shelx_estimated_absorpt_t_min 0.993
_shelx_estimated_absorpt_t_max 0.999

loop_
_space_group_symop_operation_xyz
'x, y, z'
'-x+1/2, y+1/2, -z+1/2'
'-x, -y, -z'
'x-1/2, -y-1/2, z-1/2'

loop_
_atom_site_label
_atom_site_type_symbol
_atom_site_fract_x
_atom_site_fract_y
_atom_site_fract_z
_atom_site_U_iso_or_equiv
_atom_site_adp_type
_atom_site_occupancy
_atom_site_site_symmetry_order
_atom_site_calc_flag
_atom_site_refinement_flags_posn
_atom_site_refinement_flags_adp
_atom_site_refinement_flags_occupancy
_atom_site_disorder_assembly
_atom_site_disorder_group
O1 O 0.15669(9) 0.35782(3) 0.36037(8) 0.0238(2) Uani 1 1 d . . . . .
C1 C 0.26334(12) 0.34324(5) 0.43959(11) 0.0199(3) Uani 1 1 d . . . . .
N1 N 0.35507(11) 0.37984(4) 0.50727(9) 0.0234(2) Uani 1 1 d . . . . .
C2 C 0.33315(14) 0.43970(5) 0.48168(12) 0.0284(3) Uani 1 1 d . . . . .
H1 H 0.414774 0.458782 0.538180 0.034 Uiso 1 1 calc R U . . .
C3 C 0.21336(16) 0.46128(6) 0.51523(14) 0.0375(4) Uani 1 1 d . . . . .
H2 H 0.130303 0.444111 0.461086 0.056 Uiso 1 1 calc R U . . .
H3 H 0.207193 0.501291 0.503961 0.056 Uiso 1 1 calc R U . . .
H4 H 0.225459 0.452332 0.602257 0.056 Uiso 1 1 calc R U . . .
C4 C 0.32523(16) 0.45446(6) 0.34904(13) 0.0345(3) Uani 1 1 d . . . . .
H5 H 0.405311 0.440373 0.332772 0.052 Uiso 1 1 calc R U . . .
H6 H 0.321135 0.494547 0.339133 0.052 Uiso 1 1 calc R U . . .
H7 H 0.244153 0.437927 0.290049 0.052 Uiso 1 1 calc R U . . .
C5 C 0.47740(13) 0.36332(6) 0.60983(12) 0.0289(3) Uani 1 1 d . . . . .
H8 H 0.471344 0.322700 0.621028 0.035 Uiso 1 1 calc R U . . .
C6 C 0.48355(16) 0.39037(6) 0.73281(13) 0.0387(4) Uani 1 1 d . . . . .
H9 H 0.493506 0.430263 0.726628 0.058 Uiso 1 1 calc R U . . .
H10 H 0.560855 0.375781 0.800005 0.058 Uiso 1 1 calc R U . . .
H11 H 0.400253 0.382420 0.750700 0.058 Uiso 1 1 calc R U . . .
C7 C 0.60390(15) 0.37370(7) 0.57565(16) 0.0421(4) Uani 1 1 d . . . . .
H12 H 0.599639 0.352131 0.501643 0.063 Uiso 1 1 calc R U . . .
H13 H 0.683547 0.362732 0.645156 0.063 Uiso 1 1 calc R U . . .
H14 H 0.609961 0.412923 0.558137 0.063 Uiso 1 1 calc R U . . .
C8 C 0.28747(12) 0.28255(5) 0.46210(11) 0.0198(3) Uani 1 1 d . . . . .
C9 C 0.19643(12) 0.23997(5) 0.36937(11) 0.0214(3) Uani 1 1 d . . . . .
H15 H 0.126563 0.249530 0.288128 0.026 Uiso 1 1 calc R U . . .
C10 C 0.32124(12) 0.20240(5) 0.38423(11) 0.0212(3) Uani 1 1 d . . . . .
H16 H 0.343223 0.184562 0.314025 0.025 Uiso 1 1 calc R U . . .
C11 C 0.41383(12) 0.24435(5) 0.47807(11) 0.0203(3) Uani 1 1 d . . . . .
H17 H 0.504181 0.257185 0.477633 0.024 Uiso 1 1 calc R U . . .
C12 C 0.38632(12) 0.21338(5) 0.58816(11) 0.0190(3) Uani 1 1 d . . . . .
H18 H 0.456819 0.203363 0.668686 0.023 Uiso 1 1 calc R U . . .
C13 C 0.29360(12) 0.17099(5) 0.49307(11) 0.0196(3) Uani 1 1 d . . . . .
C14 C 0.16767(12) 0.20922(5) 0.47826(11) 0.0203(3) Uani 1 1 d . . . . .
H19 H 0.077026 0.196352 0.477804 0.024 Uiso 1 1 calc R U . . .
C15 C 0.26161(12) 0.25099(5) 0.57517(11) 0.0189(3) Uani 1 1 d . . . . .
C16 C 0.22916(12) 0.27807(5) 0.67872(11) 0.0192(3) Uani 1 1 d . . . . .
C17 C 0.29414(12) 0.26370(5) 0.80043(11) 0.0210(3) Uani 1 1 d . . . . .
H20 H 0.362762 0.236439 0.818611 0.025 Uiso 1 1 calc R U . . .
C18 C 0.26150(12) 0.28849(5) 0.89984(11) 0.0214(3) Uani 1 1 d . . . . .
C19 C 0.32562(13) 0.27322(6) 1.02580(12) 0.0273(3) Uani 1 1 d . . . . .
H21 H 0.392364 0.245168 1.045635 0.033 Uiso 1 1 calc R U . . .
C20 C 0.29217(14) 0.29856(6) 1.11906(12) 0.0312(3) Uani 1 1 d . . . . .
H22 H 0.335806 0.287908 1.203096 0.037 Uiso 1 1 calc R U . . .
C21 C 0.19382(14) 0.34021(6) 1.09163(13) 0.0308(3) Uani 1 1 d . . . . .
H23 H 0.171957 0.357675 1.157244 0.037 Uiso 1 1 calc R U . . .
C22 C 0.12942(14) 0.35574(5) 0.97107(12) 0.0265(3) Uani 1 1 d . . . . .
H24 H 0.062801 0.383816 0.953519 0.032 Uiso 1 1 calc R U . . .
C23 C 0.16123(12) 0.33032(5) 0.87220(11) 0.0218(3) Uani 1 1 d . . . . .
C24 C 0.09556(13) 0.34473(5) 0.74564(12) 0.0227(3) Uani 1 1 d . . . . .
H25 H 0.027969 0.372435 0.725760 0.027 Uiso 1 1 calc R U . . .
C25 C 0.12790(12) 0.31946(5) 0.65219(11) 0.0216(3) Uani 1 1 d . . . . .
H26 H 0.082147 0.329641 0.568221 0.026 Uiso 1 1 calc R U . . .
C26 C 0.30273(12) 0.10941(5) 0.50515(11) 0.0210(3) Uani 1 1 d . . . . .
O2 O 0.33789(9) 0.08256(4) 0.42920(8) 0.0277(2) Uani 1 1 d . . . . .
N2 N 0.27343(10) 0.08563(4) 0.60090(10) 0.0231(2) Uani 1 1 d . . . . .
C27 C 0.22959(13) 0.11726(5) 0.69156(12) 0.0244(3) Uani 1 1 d . . . . .
H27 H 0.229814 0.156976 0.668571 0.029 Uiso 1 1 calc R U . . .
C28 C 0.32715(15) 0.11127(6) 0.82410(12) 0.0322(3) Uani 1 1 d . . . . .
H28 H 0.327821 0.072940 0.851058 0.048 Uiso 1 1 calc R U . . .
H29 H 0.298232 0.135211 0.879924 0.048 Uiso 1 1 calc R U . . .
H30 H 0.418058 0.121824 0.826448 0.048 Uiso 1 1 calc R U . . .
C29 C 0.08529(15) 0.10278(6) 0.68189(15) 0.0377(4) Uani 1 1 d . . . . .
H31 H 0.025836 0.108140 0.595964 0.057 Uiso 1 1 calc R U . . .
H32 H 0.055917 0.126623 0.737573 0.057 Uiso 1 1 calc R U . . .
H33 H 0.081285 0.064250 0.705897 0.057 Uiso 1 1 calc R U . . .
C30 C 0.28961(14) 0.02525(5) 0.62007(13) 0.0298(3) Uani 1 1 d . . . . .
H34 H 0.258216 0.016234 0.691846 0.036 Uiso 1 1 calc R U . . .
C31 C 0.43756(15) 0.00871(6) 0.65890(14) 0.0378(4) Uani 1 1 d . . . . .
H35 H 0.471752 0.015107 0.589593 0.057 Uiso 1 1 calc R U . . .
H36 H 0.446556 -0.030384 0.681291 0.057 Uiso 1 1 calc R U . . .
H37 H 0.489598 0.030754 0.730797 0.057 Uiso 1 1 calc R U . . .
C32 C 0.20098(15) -0.00761(6) 0.50945(16) 0.0403(4) Uani 1 1 d . . . . .
H38 H 0.109194 0.007357 0.482697 0.060 Uiso 1 1 calc R U . . .
H39 H 0.199036 -0.046219 0.533692 0.060 Uiso 1 1 calc R U . . .
H40 H 0.237640 -0.005124 0.440732 0.060 Uiso 1 1 calc R U . . .

loop_
_atom_site_aniso_label
_atom_site_aniso_U_11
_atom_site_aniso_U_22
_atom_site_aniso_U_33
_atom_site_aniso_U_23
_atom_site_aniso_U_13
_atom_site_aniso_U_12
O1 0.0266(5) 0.0244(5) 0.0189(5) 0.0007(4) 0.0055(4) 0.0044(4)
C1 0.0244(7) 0.0226(6) 0.0149(6) 0.0006(5) 0.0096(5) 0.0023(5)
N1 0.0279(6) 0.0190(5) 0.0207(5) 0.0007(4) 0.0043(4) 0.0008(4)
C2 0.0370(8) 0.0180(6) 0.0269(7) -0.0006(5) 0.0060(6) -0.0001(6)
C3 0.0538(10) 0.0271(7) 0.0322(8) -0.0044(6) 0.0149(7) 0.0089(7)
C4 0.0485(9) 0.0227(7) 0.0342(8) 0.0057(6) 0.0164(7) 0.0006(6)
C5 0.0293(7) 0.0236(7) 0.0269(7) 0.0030(5) 0.0000(6) -0.0012(5)
C6 0.0480(9) 0.0316(8) 0.0257(8) 0.0001(6) -0.0026(7) -0.0062(7)
C7 0.0299(8) 0.0382(8) 0.0521(10) 0.0074(7) 0.0051(7) -0.0025(7)
C8 0.0213(6) 0.0206(6) 0.0175(6) -0.0004(5) 0.0065(5) 0.0012(5)
C9 0.0236(6) 0.0223(6) 0.0171(6) -0.0012(5) 0.0050(5) 0.0021(5)
C10 0.0256(7) 0.0207(6) 0.0187(6) -0.0012(5) 0.0090(5) 0.0014(5)
C11 0.0210(6) 0.0197(6) 0.0220(6) 0.0001(5) 0.0092(5) 0.0007(5)
C12 0.0203(6) 0.0183(6) 0.0184(6) -0.0008(5) 0.0063(5) -0.0002(5)
C13 0.0199(6) 0.0210(6) 0.0187(6) -0.0024(5) 0.0073(5) -0.0002(5)
C14 0.0200(6) 0.0195(6) 0.0209(6) -0.0023(5) 0.0063(5) 0.0003(5)
C15 0.0203(6) 0.0185(6) 0.0176(6) 0.0003(5) 0.0056(5) 0.0003(5)
C16 0.0207(6) 0.0178(6) 0.0204(6) -0.0018(5) 0.0084(5) -0.0035(5)
C17 0.0207(6) 0.0203(6) 0.0226(6) 0.0000(5) 0.0077(5) -0.0009(5)
C18 0.0215(6) 0.0229(6) 0.0210(6) -0.0012(5) 0.0087(5) -0.0060(5)
C19 0.0271(7) 0.0331(7) 0.0220(7) 0.0017(6) 0.0086(5) -0.0043(6)
C20 0.0340(8) 0.0412(8) 0.0195(7) -0.0014(6) 0.0103(6) -0.0125(6)
C21 0.0396(8) 0.0339(8) 0.0261(7) -0.0108(6) 0.0206(6) -0.0147(6)
C22 0.0306(7) 0.0238(7) 0.0312(7) -0.0063(5) 0.0183(6) -0.0076(5)
C23 0.0240(6) 0.0200(6) 0.0248(7) -0.0034(5) 0.0128(5) -0.0073(5)
C24 0.0236(6) 0.0194(6) 0.0273(7) 0.0001(5) 0.0113(5) 0.0008(5)
C25 0.0230(6) 0.0214(6) 0.0203(6) 0.0003(5) 0.0070(5) -0.0010(5)
C26 0.0170(6) 0.0217(6) 0.0227(6) -0.0029(5) 0.0045(5) -0.0011(5)
O2 0.0338(5) 0.0227(5) 0.0302(5) -0.0065(4) 0.0155(4) 0.0000(4)
N2 0.0266(6) 0.0179(5) 0.0273(6) -0.0009(4) 0.0121(5) -0.0007(4)
C27 0.0283(7) 0.0207(6) 0.0281(7) -0.0009(5) 0.0144(6) -0.0012(5)
C28 0.0420(8) 0.0295(7) 0.0278(7) 0.0021(6) 0.0151(6) -0.0007(6)
C29 0.0349(8) 0.0371(8) 0.0488(9) -0.0050(7) 0.0242(7) -0.0042(6)
C30 0.0387(8) 0.0178(6) 0.0363(8) 0.0014(6) 0.0170(6) -0.0010(6)
C31 0.0433(9) 0.0263(7) 0.0393(9) 0.0021(6) 0.0078(7) 0.0092(6)
C32 0.0388(9) 0.0222(7) 0.0588(10) -0.0067(7) 0.0145(7) -0.0071(6)

loop_
_atom_type_symbol
_atom_type_description
_atom_type_scat_dispersion_real
_atom_type_scat_dispersion_imag
_atom_type_scat_source
C C 0.0033 0.0016 'International Tables Vol C Tables 4.2.6.8 and 6.1.1.4'
H H 0.0000 0.0000 'International Tables Vol C Tables 4.2.6.8 and 6.1.1.4'
N N 0.0061 0.0033 'International Tables Vol C Tables 4.2.6.8 and 6.1.1.4'
O O 0.0106 0.0060 'International Tables Vol C Tables 4.2.6.8 and 6.1.1.4'

loop_
_geom_angle_atom_site_label_1
_geom_angle_atom_site_label_2
_geom_angle_atom_site_label_3
_geom_angle
_geom_angle_site_symmetry_1
_geom_angle_site_symmetry_3
_geom_angle_publ_flag
O1 C1 N1 122.14(11) . . ?
O1 C1 C8 117.82(11) . . ?
N1 C1 C8 120.01(10) . . ?
C1 N1 C5 122.86(10) . . ?
C1 N1 C2 119.83(10) . . ?
C5 N1 C2 117.29(10) . . ?
N1 C2 C3 112.05(11) . . ?
N1 C2 C4 112.22(11) . . ?
C3 C2 C4 112.70(12) . . ?
N1 C2 H1 106.4 . . ?
C3 C2 H1 106.4 . . ?
C4 C2 H1 106.4 . . ?
C2 C3 H2 109.5 . . ?
C2 C3 H3 109.5 . . ?
H2 C3 H3 109.5 . . ?
C2 C3 H4 109.5 . . ?
H2 C3 H4 109.5 . . ?
H3 C3 H4 109.5 . . ?
C2 C4 H5 109.5 . . ?
C2 C4 H6 109.5 . . ?
H5 C4 H6 109.5 . . ?
C2 C4 H7 109.5 . . ?
H5 C4 H7 109.5 . . ?
H6 C4 H7 109.5 . . ?
N1 C5 C7 110.97(11) . . ?
N1 C5 C6 111.71(11) . . ?
C7 C5 C6 112.63(12) . . ?
N1 C5 H8 107.1 . . ?
C7 C5 H8 107.1 . . ?
C6 C5 H8 107.1 . . ?
C5 C6 H9 109.5 . . ?
C5 C6 H10 109.5 . . ?
H9 C6 H10 109.5 . . ?
C5 C6 H11 109.5 . . ?
H9 C6 H11 109.5 . . ?
H10 C6 H11 109.5 . . ?
C5 C7 H12 109.5 . . ?
C5 C7 H13 109.5 . . ?
H12 C7 H13 109.5 . . ?
C5 C7 H14 109.5 . . ?
H12 C7 H14 109.5 . . ?
H13 C7 H14 109.5 . . ?
C1 C8 C9 120.25(10) . . ?
C1 C8 C11 133.14(10) . . ?
C9 C8 C11 89.57(9) . . ?
C1 C8 C15 123.01(10) . . ?
C9 C8 C15 89.85(9) . . ?
C11 C8 C15 89.07(9) . . ?
C14 C9 C10 90.49(9) . . ?
C14 C9 C8 90.94(9) . . ?
C10 C9 C8 90.51(9) . . ?
C14 C9 H15 124.8 . . ?
C10 C9 H15 124.8 . . ?
C8 C9 H15 124.8 . . ?
C9 C10 C13 90.21(9) . . ?
C9 C10 C11 90.22(9) . . ?
C13 C10 C11 90.77(9) . . ?
C9 C10 H16 125.0 . . ?
C13 C10 H16 125.0 . . ?
C11 C10 H16 125.0 . . ?
C10 C11 C12 89.76(9) . . ?
C10 C11 C8 89.69(9) . . ?
C12 C11 C8 90.33(9) . . ?
C10 C11 H17 125.3 . . ?
C12 C11 H17 125.3 . . ?
C8 C11 H17 125.3 . . ?
C15 C12 C11 90.70(9) . . ?
C15 C12 C13 90.48(9) . . ?
C11 C12 C13 90.00(9) . . ?
C15 C12 H18 125.0 . . ?
C11 C12 H18 125.0 . . ?
C13 C12 H18 125.0 . . ?
C26 C13 C10 122.45(10) . . ?
C26 C13 C12 125.55(10) . . ?
C10 C13 C12 89.47(9) . . ?
C26 C13 C14 128.44(10) . . ?
C10 C13 C14 89.72(9) . . ?
C12 C13 C14 89.72(9) . . ?
C9 C14 C13 89.58(9) . . ?
C9 C14 C15 90.39(9) . . ?
C13 C14 C15 89.71(9) . . ?
C9 C14 H19 125.3 . . ?
C13 C14 H19 125.3 . . ?
C15 C14 H19 125.3 . . ?
C16 C15 C12 126.03(10) . . ?
C16 C15 C14 125.77(10) . . ?
C12 C15 C14 90.08(9) . . ?
C16 C15 C8 124.83(10) . . ?
C12 C15 C8 89.89(8) . . ?
C14 C15 C8 88.80(8) . . ?
C17 C16 C25 118.89(11) . . ?
C17 C16 C15 121.36(11) . . ?
C25 C16 C15 119.75(11) . . ?
C16 C17 C18 121.71(11) . . ?
C16 C17 H20 119.1 . . ?
C18 C17 H20 119.1 . . ?
C19 C18 C17 122.37(12) . . ?
C19 C18 C23 118.78(11) . . ?
C17 C18 C23 118.84(11) . . ?
C20 C19 C18 120.54(13) . . ?
C20 C19 H21 119.7 . . ?
C18 C19 H21 119.7 . . ?
C19 C20 C21 120.59(13) . . ?
C19 C20 H22 119.7 . . ?
C21 C20 H22 119.7 . . ?
C22 C21 C20 120.41(12) . . ?
C22 C21 H23 119.8 . . ?
C20 C21 H23 119.8 . . ?
C21 C22 C23 120.53(13) . . ?
C21 C22 H24 119.7 . . ?
C23 C22 H24 119.7 . . ?
C22 C23 C24 122.33(12) . . ?
C22 C23 C18 119.14(12) . . ?
C24 C23 C18 118.52(11) . . ?
C25 C24 C23 121.11(12) . . ?
C25 C24 H25 119.4 . . ?
C23 C24 H25 119.4 . . ?
C24 C25 C16 120.90(11) . . ?
C24 C25 H26 119.5 . . ?
C16 C25 H26 119.5 . . ?
O2 C26 N2 122.51(11) . . ?
O2 C26 C13 119.21(11) . . ?
N2 C26 C13 118.27(10) . . ?
C26 N2 C27 123.02(10) . . ?
C26 N2 C30 119.62(10) . . ?
C27 N2 C30 117.32(10) . . ?
N2 C27 C29 111.12(11) . . ?
N2 C27 C28 112.24(11) . . ?
C29 C27 C28 112.20(11) . . ?
N2 C27 H27 107.0 . . ?
C29 C27 H27 107.0 . . ?
C28 C27 H27 107.0 . . ?
C27 C28 H28 109.5 . . ?
C27 C28 H29 109.5 . . ?
H28 C28 H29 109.5 . . ?
C27 C28 H30 109.5 . . ?
H28 C28 H30 109.5 . . ?
H29 C28 H30 109.5 . . ?
C27 C29 H31 109.5 . . ?
C27 C29 H32 109.5 . . ?
H31 C29 H32 109.5 . . ?
C27 C29 H33 109.5 . . ?
H31 C29 H33 109.5 . . ?
H32 C29 H33 109.5 . . ?
N2 C30 C32 112.81(11) . . ?
N2 C30 C31 111.10(11) . . ?
C32 C30 C31 112.91(12) . . ?
N2 C30 H34 106.5 . . ?
C32 C30 H34 106.5 . . ?
C31 C30 H34 106.5 . . ?
C30 C31 H35 109.5 . . ?
C30 C31 H36 109.5 . . ?
H35 C31 H36 109.5 . . ?
C30 C31 H37 109.5 . . ?
H35 C31 H37 109.5 . . ?
H36 C31 H37 109.5 . . ?
C30 C32 H38 109.5 . . ?
C30 C32 H39 109.5 . . ?
H38 C32 H39 109.5 . . ?
C30 C32 H40 109.5 . . ?
H38 C32 H40 109.5 . . ?
H39 C32 H40 109.5 . . ?

loop_
_geom_bond_atom_site_label_1
_geom_bond_atom_site_label_2
_geom_bond_distance
_geom_bond_site_symmetry_2
_geom_bond_publ_flag
O1 C1 1.2359(15) . ?
C1 N1 1.3503(16) . ?
C1 C8 1.5038(17) . ?
N1 C5 1.4784(16) . ?
N1 C2 1.4866(16) . ?
C2 C3 1.522(2) . ?
C2 C4 1.5260(19) . ?
C2 H1 1.0000 . ?
C3 H2 0.9800 . ?
C3 H3 0.9800 . ?
C3 H4 0.9800 . ?
C4 H5 0.9800 . ?
C4 H6 0.9800 . ?
C4 H7 0.9800 . ?
C5 C7 1.522(2) . ?
C5 C6 1.528(2) . ?
C5 H8 1.0000 . ?
C6 H9 0.9800 . ?
C6 H10 0.9800 . ?
C6 H11 0.9800 . ?
C7 H12 0.9800 . ?
C7 H13 0.9800 . ?
C7 H14 0.9800 . ?
C8 C9 1.5600(17) . ?
C8 C11 1.5798(16) . ?
C8 C15 1.5954(16) . ?
C9 C14 1.5586(17) . ?
C9 C10 1.5598(17) . ?
C9 H15 1.0000 . ?
C10 C13 1.5605(17) . ?
C10 C11 1.5623(17) . ?
C10 H16 1.0000 . ?
C11 C12 1.5670(16) . ?
C11 H17 1.0000 . ?
C12 C15 1.5633(16) . ?
C12 C13 1.5766(16) . ?
C12 H18 1.0000 . ?
C13 C26 1.5029(17) . ?
C13 C14 1.5788(16) . ?
C14 C15 1.5821(16) . ?
C14 H19 1.0000 . ?
C15 C16 1.4832(16) . ?
C16 C17 1.3721(17) . ?
C16 C25 1.4217(17) . ?
C17 C18 1.4189(17) . ?
C17 H20 0.9500 . ?
C18 C19 1.4174(18) . ?
C18 C23 1.4222(18) . ?
C19 C20 1.3684(19) . ?
C19 H21 0.9500 . ?
C20 C21 1.406(2) . ?
C20 H22 0.9500 . ?
C21 C22 1.368(2) . ?
C21 H23 0.9500 . ?
C22 C23 1.4158(17) . ?
C22 H24 0.9500 . ?
C23 C24 1.4202(18) . ?
C24 C25 1.3635(17) . ?
C24 H25 0.9500 . ?
C25 H26 0.9500 . ?
C26 O2 1.2320(15) . ?
C26 N2 1.3545(16) . ?
N2 C27 1.4758(16) . ?
N2 C30 1.4848(16) . ?
C27 C29 1.5235(19) . ?
C27 C28 1.5255(19) . ?
C27 H27 1.0000 . ?
C28 H28 0.9800 . ?
C28 H29 0.9800 . ?
C28 H30 0.9800 . ?
C29 H31 0.9800 . ?
C29 H32 0.9800 . ?
C29 H33 0.9800 . ?
C30 C32 1.522(2) . ?
C30 C31 1.522(2) . ?
C30 H34 1.0000 . ?
C31 H35 0.9800 . ?
C31 H36 0.9800 . ?
C31 H37 0.9800 . ?
C32 H38 0.9800 . ?
C32 H39 0.9800 . ?
C32 H40 0.9800 . ?

loop_
_geom_torsion_atom_site_label_1
_geom_torsion_atom_site_label_2
_geom_torsion_atom_site_label_3
_geom_torsion_atom_site_label_4
_geom_torsion
_geom_torsion_site_symmetry_1
_geom_torsion_site_symmetry_2
_geom_torsion_site_symmetry_3
_geom_torsion_site_symmetry_4
_geom_torsion_publ_flag
O1 C1 N1 C5 174.51(11) . . . . ?
C8 C1 N1 C5 -3.68(17) . . . . ?
O1 C1 N1 C2 -3.97(18) . . . . ?
C8 C1 N1 C2 177.84(11) . . . . ?
C1 N1 C2 C3 67.33(15) . . . . ?
C5 N1 C2 C3 -111.24(13) . . . . ?
C1 N1 C2 C4 -60.64(16) . . . . ?
C5 N1 C2 C4 120.80(13) . . . . ?
C1 N1 C5 C7 111.52(14) . . . . ?
C2 N1 C5 C7 -69.96(15) . . . . ?
C1 N1 C5 C6 -121.89(13) . . . . ?
C2 N1 C5 C6 56.63(15) . . . . ?
O1 C1 C8 C9 12.91(16) . . . . ?
N1 C1 C8 C9 -168.83(11) . . . . ?
O1 C1 C8 C11 135.24(13) . . . . ?
N1 C1 C8 C11 -46.50(18) . . . . ?
O1 C1 C8 C15 -99.14(13) . . . . ?
N1 C1 C8 C15 79.13(15) . . . . ?
C1 C8 C9 C14 -127.96(11) . . . . ?
C11 C8 C9 C14 90.10(9) . . . . ?
C15 C8 C9 C14 1.03(9) . . . . ?
C1 C8 C9 C10 141.54(11) . . . . ?
C11 C8 C9 C10 -0.40(9) . . . . ?
C15 C8 C9 C10 -89.47(9) . . . . ?
C14 C9 C10 C13 0.23(9) . . . . ?
C8 C9 C10 C13 91.17(9) . . . . ?
C14 C9 C10 C11 -90.54(9) . . . . ?
C8 C9 C10 C11 0.40(9) . . . . ?
C9 C10 C11 C12 89.94(9) . . . . ?
C13 C10 C11 C12 -0.28(9) . . . . ?
C9 C10 C11 C8 -0.40(9) . . . . ?
C13 C10 C11 C8 -90.61(9) . . . . ?
C1 C8 C11 C10 -132.73(13) . . . . ?
C9 C8 C11 C10 0.40(9) . . . . ?
C15 C8 C11 C10 90.25(9) . . . . ?
C1 C8 C11 C12 137.52(13) . . . . ?
C9 C8 C11 C12 -89.36(9) . . . . ?
C15 C8 C11 C12 0.50(9) . . . . ?
C10 C11 C12 C15 -90.20(9) . . . . ?
C8 C11 C12 C15 -0.51(9) . . . . ?
C10 C11 C12 C13 0.27(9) . . . . ?
C8 C11 C12 C13 89.97(9) . . . . ?
C9 C10 C13 C26 136.97(11) . . . . ?
C11 C10 C13 C26 -132.81(11) . . . . ?
C9 C10 C13 C12 -89.95(9) . . . . ?
C11 C10 C13 C12 0.27(9) . . . . ?
C9 C10 C13 C14 -0.22(9) . . . . ?
C11 C10 C13 C14 90.00(9) . . . . ?
C15 C12 C13 C26 -138.81(12) . . . . ?
C11 C12 C13 C26 130.49(12) . . . . ?
C15 C12 C13 C10 90.43(9) . . . . ?
C11 C12 C13 C10 -0.27(9) . . . . ?
C15 C12 C13 C14 0.70(9) . . . . ?
C11 C12 C13 C14 -89.99(9) . . . . ?
C10 C9 C14 C13 -0.22(9) . . . . ?
C8 C9 C14 C13 -90.74(9) . . . . ?
C10 C9 C14 C15 89.48(9) . . . . ?
C8 C9 C14 C15 -1.04(9) . . . . ?
C26 C13 C14 C9 -132.71(12) . . . . ?
C10 C13 C14 C9 0.22(9) . . . . ?
C12 C13 C14 C9 89.70(9) . . . . ?
C26 C13 C14 C15 136.89(12) . . . . ?
C10 C13 C14 C15 -90.17(9) . . . . ?
C12 C13 C14 C15 -0.70(9) . . . . ?
C11 C12 C15 C16 -134.32(11) . . . . ?
C13 C12 C15 C16 135.67(12) . . . . ?
C11 C12 C15 C14 89.31(9) . . . . ?
C13 C12 C15 C14 -0.70(9) . . . . ?
C11 C12 C15 C8 0.51(9) . . . . ?
C13 C12 C15 C8 -89.50(8) . . . . ?
C9 C14 C15 C16 134.57(12) . . . . ?
C13 C14 C15 C16 -135.85(12) . . . . ?
C9 C14 C15 C12 -88.88(9) . . . . ?
C13 C14 C15 C12 0.70(9) . . . . ?
C9 C14 C15 C8 1.01(9) . . . . ?
C13 C14 C15 C8 90.59(9) . . . . ?
C1 C8 C15 C16 -8.45(17) . . . . ?
C9 C8 C15 C16 -135.26(11) . . . . ?
C11 C8 C15 C16 135.17(11) . . . . ?
C1 C8 C15 C12 -144.12(11) . . . . ?
C9 C8 C15 C12 89.07(9) . . . . ?
C11 C8 C15 C12 -0.50(9) . . . . ?
C1 C8 C15 C14 125.80(11) . . . . ?
C9 C8 C15 C14 -1.01(9) . . . . ?
C11 C8 C15 C14 -90.59(9) . . . . ?
C12 C15 C16 C17 -12.84(18) . . . . ?
C14 C15 C16 C17 108.92(14) . . . . ?
C8 C15 C16 C17 -133.06(12) . . . . ?
C12 C15 C16 C25 167.77(11) . . . . ?
C14 C15 C16 C25 -70.48(16) . . . . ?
C8 C15 C16 C25 47.55(16) . . . . ?
C25 C16 C17 C18 0.89(18) . . . . ?
C15 C16 C17 C18 -178.51(11) . . . . ?
C16 C17 C18 C19 178.58(12) . . . . ?
C16 C17 C18 C23 -1.68(18) . . . . ?
C17 C18 C19 C20 179.32(12) . . . . ?
C23 C18 C19 C20 -0.42(18) . . . . ?
C18 C19 C20 C21 -0.1(2) . . . . ?
C19 C20 C21 C22 0.5(2) . . . . ?
C20 C21 C22 C23 -0.30(19) . . . . ?
C21 C22 C23 C24 179.18(12) . . . . ?
C21 C22 C23 C18 -0.22(18) . . . . ?
C19 C18 C23 C22 0.57(17) . . . . ?
C17 C18 C23 C22 -179.18(11) . . . . ?
C19 C18 C23 C24 -178.85(11) . . . . ?
C17 C18 C23 C24 1.40(17) . . . . ?
C22 C23 C24 C25 -179.80(12) . . . . ?
C18 C23 C24 C25 -0.40(18) . . . . ?
C23 C24 C25 C16 -0.40(18) . . . . ?
C17 C16 C25 C24 0.16(18) . . . . ?
C15 C16 C25 C24 179.57(11) . . . . ?
C10 C13 C26 O2 2.63(17) . . . . ?
C12 C13 C26 O2 -113.54(13) . . . . ?
C14 C13 C26 O2 122.45(13) . . . . ?
C10 C13 C26 N2 -178.24(10) . . . . ?
C12 C13 C26 N2 65.59(16) . . . . ?
C14 C13 C26 N2 -58.42(17) . . . . ?
O2 C26 N2 C27 -179.21(11) . . . . ?
C13 C26 N2 C27 1.69(17) . . . . ?
O2 C26 N2 C30 2.86(18) . . . . ?
C13 C26 N2 C30 -176.24(11) . . . . ?
C26 N2 C27 C29 114.75(13) . . . . ?
C30 N2 C27 C29 -67.28(15) . . . . ?
C26 N2 C27 C28 -118.71(13) . . . . ?
C30 N2 C27 C28 59.26(14) . . . . ?
C26 N2 C30 C32 -60.56(16) . . . . ?
C27 N2 C30 C32 121.39(13) . . . . ?
C26 N2 C30 C31 67.39(15) . . . . ?
C27 N2 C30 C31 -110.66(13) . . . . ?
